data_7124223
loop_
_publ_author_name
'Drake, Hannah'
'Day, Gregory S.'
'Vali, Shaik Waseem'
'Xiao, Zhifeng'
'Banerjee, Sayan'
'Li, Jialuo'
'Joseph, Elizabeth'
'Kuszynski, Jason E.'
'Perry, Zachary'
'Kirchon, Angelo'
'Ozdemir, Osman'
'Lindahl, Paul'
'Zhou, Hong-Cai'

_publ_section_title
;
 The Thermally Induced Decarboxylation Mechanism of a Mixed-Oxidation
 State Carboxylate-Based Iron Metal-Organic Framework
;
_journal_name_full 'Chemical Communications'
_journal_paper_doi 10.1039/C9CC04555D
_journal_year 2019
_chemical_formula_moiety 'C48 H29.639 Fe6 N6 O31.82'
_chemical_formula_sum 'C48 H29.64 Fe6 N6 O31.82'
_chemical_formula_weight 1534.64
_chemical_name_common PCN-250
_chemical_name_systematic
'catena-[hexakis(m-5,5'-((E)-diazenediyl)bis(benzene-1,3-dicarboxylato))-tetrakis(m-oxo)-dodeca-aqua-dodeca-iron unknown solvate]'
_space_group_crystal_system cubic
_space_group_IT_number 218
_space_group_name_Hall 'P -4n 2 3'
_space_group_name_H-M_alt 'P -4 3 n'
_symmetry_space_group_name_Hall 'P -4n 2 3'
_symmetry_space_group_name_H-M 'P -4 3 n'
_atom_sites_solution_hydrogens mixed
_audit_creation_date 2019-09-08
_audit_creation_method
;
Olex2 1.3-alpha
(compiled 2019.08.16 svn.r3652 for OlexSys, GUI svn.r5895)
;
_audit_update_record
;
2019-09-12 deposited with the CCDC.    2019-09-23 downloaded from the CCDC.
;
_cell_angle_alpha 90
_cell_angle_beta 90
_cell_angle_gamma 90
_cell_formula_units_Z 4
_cell_length_a 21.9389(7)
_cell_length_b 21.9389(7)
_cell_length_c 21.9389(7)
_cell_measurement_reflns_used 9472
_cell_measurement_temperature 200.0
_cell_measurement_theta_max 28
_cell_measurement_theta_min 0.5
_cell_volume 10559.5(6)
_computing_molecular_graphics 'Olex2 1.3-alpha (Dolomanov et al., 2009)'
_computing_publication_material 'Olex2 1.3-alpha (Dolomanov et al., 2009)'
_computing_structure_refinement 'ShelXL 2018/3 (Sheldrick, 2015)'
_diffrn_ambient_temperature 200.0
_diffrn_measured_fraction_theta_full 0.994
_diffrn_measured_fraction_theta_max 0.995
_diffrn_measurement_device_type 'Bruker P4'
_diffrn_measurement_method '\w scans'
_diffrn_radiation_monochromator graphite
_diffrn_radiation_type Synchrotron
_diffrn_radiation_wavelength 0.7288
_diffrn_reflns_av_R_equivalents 0.1112
_diffrn_reflns_av_unetI/netI 0.0343
_diffrn_reflns_Laue_measured_fraction_full 0.994
_diffrn_reflns_Laue_measured_fraction_max 0.995
_diffrn_reflns_limit_h_max 28
_diffrn_reflns_limit_h_min -28
_diffrn_reflns_limit_k_max 28
_diffrn_reflns_limit_k_min -28
_diffrn_reflns_limit_l_max 28
_diffrn_reflns_limit_l_min -28
_diffrn_reflns_number 104626
_diffrn_reflns_point_group_measured_fraction_full 0.995
_diffrn_reflns_point_group_measured_fraction_max 0.995
_diffrn_reflns_theta_full 25.930
_diffrn_reflns_theta_max 28.268
_diffrn_reflns_theta_min 1.346
_diffrn_source 'Advanced Light Source, Beamline 12.2.1'
_exptl_absorpt_coefficient_mu 0.913
_exptl_absorpt_correction_type multi-scan
_exptl_crystal_colour 'clear dark red'
_exptl_crystal_colour_lustre clear
_exptl_crystal_colour_modifier dark
_exptl_crystal_colour_primary red
_exptl_crystal_density_diffrn 0.965
_exptl_crystal_description block
_exptl_crystal_F_000 3081
_exptl_crystal_size_max 0.1
_exptl_crystal_size_mid 0.05
_exptl_crystal_size_min 0.05
_refine_diff_density_max 0.326
_refine_diff_density_min -0.189
_refine_diff_density_rms 0.051
_refine_ls_abs_structure_details
;
 Refined as an inversion twin.
;
_refine_ls_abs_structure_Flack 0.007(19)
_refine_ls_extinction_coef 0.0044(4)
_refine_ls_extinction_expression Fc^*^=kFc[1+0.001xFc^2^\l^3^/sin(2\q)]^-1/4^
_refine_ls_extinction_method 'SHELXL-2018/3 (Sheldrick 2018)'
_refine_ls_goodness_of_fit_ref 1.088
_refine_ls_hydrogen_treatment constr
_refine_ls_matrix_type full
_refine_ls_number_parameters 143
_refine_ls_number_reflns 4054
_refine_ls_number_restraints 0
_refine_ls_restrained_S_all 1.088
_refine_ls_R_factor_all 0.0309
_refine_ls_R_factor_gt 0.0263
_refine_ls_shift/su_max 0.001
_refine_ls_shift/su_mean 0.000
_refine_ls_structure_factor_coef Fsqd
_refine_ls_weighting_details 'w=1/[\s^2^(Fo^2^)+(0.0455P)^2^] where P=(Fo^2^+2Fc^2^)/3'
_refine_ls_weighting_scheme calc
_refine_ls_wR_factor_gt 0.0716
_refine_ls_wR_factor_ref 0.0739
_reflns_Friedel_coverage 0.851
_reflns_Friedel_fraction_full 0.997
_reflns_Friedel_fraction_max 0.996
_reflns_number_gt 3680
_reflns_number_total 4054
_reflns_threshold_expression 'I > 2\s(I)'
_cod_data_source_file c9cc04555d2.cif
_cod_data_source_block pcn-250_beforeactivation
_cod_original_cell_volume 10559.5(10)
_cod_database_code 7124223
_shelx_shelxl_version_number 2018/3
_shelx_space_group_comment
;
The symmetry employed for this shelxl refinement is uniquely defined
by the following loop, which should always be used as a source of
symmetry information in preference to the above space-group names.
They are only intended as comments.
;
_shelx_estimated_absorpt_t_max 0.956
_shelx_estimated_absorpt_t_min 0.914
_olex2_refinement_description
;
1. Twinned data refinement
 Scales: 0.99276
 0.00724
2. Others
 Sof(O6)=Sof(H6A)=Sof(H6B)=FVAR(1)
3.a Rotating group:
 O6(H6A,H6B)
3.b Aromatic/amide H refined with riding coordinates:
 C4(H4), C6(H6), C8(H8)
;
_platon_squeeze_special_details
;
A solvent mask was calculated and 993 electrons were
found in a volume of 6055\%A^3 in 1 void per unit cell.
This is consistent with the presence of 
6[C3H7NO(N,N-dimethylformamide] per Formula Unit 
which account for 960 electrons 
per unit cell.
;
_platon_squeeze_void_probe_radius 1.20
_olex2_submission_original_sample_id PCN-250_BeforeActivation
_olex2_submission_special_instructions 'No special instructions were received'

loop_
_space_group_symop_operation_xyz
'x, y, z'
'y+1/2, -x+1/2, -z+1/2'
'-x, -y, z'
'-y+1/2, x+1/2, -z+1/2'
'-x+1/2, z+1/2, -y+1/2'
'x, -y, -z'
'-x+1/2, -z+1/2, y+1/2'
'-z+1/2, -y+1/2, x+1/2'
'-x, y, -z'
'z+1/2, -y+1/2, -x+1/2'
'z, x, y'
'y, z, x'
'-y, -z, x'
'z, -x, -y'
'-y, z, -x'
'-z, -x, y'
'-z, x, -y'
'y, -z, -x'
'-y+1/2, -x+1/2, z+1/2'
'y+1/2, x+1/2, z+1/2'
'x+1/2, -z+1/2, -y+1/2'
'x+1/2, z+1/2, y+1/2'
'-z+1/2, y+1/2, -x+1/2'
'z+1/2, y+1/2, x+1/2'

loop_
_atom_site_label
_atom_site_type_symbol
_atom_site_fract_x
_atom_site_fract_y
_atom_site_fract_z
_atom_site_U_iso_or_equiv
_atom_site_adp_type
_atom_site_occupancy
_atom_site_site_symmetry_order
_atom_site_calc_flag
_atom_site_refinement_flags_posn
_atom_site_refinement_flags_adp
_atom_site_refinement_flags_occupancy
Fe1 Fe 0.73995(2) 0.31990(2) 0.19632(2) 0.01694(12) Uani 1 1 d . . .
O1 O 0.74063(8) 0.25937(8) 0.25937(8) 0.0152(5) Uani 1 3 d S T P
O4 O 1.10775(8) 0.25549(10) 0.24900(9) 0.0298(5) Uani 1 1 d . . .
O5 O 1.14940(8) 0.29618(11) 0.16591(9) 0.0326(5) Uani 1 1 d . . .
O3 O 0.87494(9) 0.27366(10) 0.26235(9) 0.0307(5) Uani 1 1 d . . .
O2 O 0.82956(8) 0.31301(11) 0.18083(10) 0.0342(5) Uani 1 1 d . . .
C1 C 0.87515(11) 0.29305(13) 0.20907(13) 0.0228(5) Uani 1 1 d . . .
C2 C 1.10522(11) 0.27917(12) 0.19751(13) 0.0222(5) Uani 1 1 d . . .
C3 C 1.04322(12) 0.28752(15) 0.16891(13) 0.0283(6) Uani 1 1 d . . .
C4 C 1.04051(13) 0.2963(2) 0.10686(14) 0.0452(9) Uani 1 1 d . . .
H4 H 1.076878 0.297894 0.083413 0.054 Uiso 1 1 calc R U .
C6 C 0.93141(13) 0.3034(2) 0.11272(15) 0.0481(10) Uani 1 1 d . . .
H6 H 0.893258 0.310081 0.093371 0.058 Uiso 1 1 calc R U .
C8 C 0.99015(12) 0.28463(14) 0.20294(13) 0.0267(6) Uani 1 1 d . . .
H8 H 0.992064 0.276205 0.245374 0.032 Uiso 1 1 calc R U .
C7 C 0.93393(12) 0.29410(15) 0.17492(13) 0.0290(6) Uani 1 1 d . . .
C5 C 0.98406(14) 0.3029(2) 0.07879(15) 0.0565(13) Uani 1 1 d . . .
O6 O 0.73803(12) 0.38496(10) 0.12948(11) 0.0375(7) Uani 0.970(6) 1 d . . P
H6A H 0.758949 0.424265 0.128673 0.056 Uiso 0.970(6) 1 d R U P
H6B H 0.716360 0.384660 0.090498 0.056 Uiso 0.970(6) 1 d R U P
N1 N 0.97671(12) 0.3071(2) 0.01396(13) 0.0719(13) Uani 1 1 d . . .

loop_
_atom_site_aniso_label
_atom_site_aniso_U_11
_atom_site_aniso_U_22
_atom_site_aniso_U_33
_atom_site_aniso_U_23
_atom_site_aniso_U_13
_atom_site_aniso_U_12
Fe1 0.01237(17) 0.01837(19) 0.02009(19) 0.00169(13) 0.00031(13) 0.00100(13)
O1 0.0152(5) 0.0152(5) 0.0152(5) 0.0012(6) -0.0012(6) -0.0012(6)
O4 0.0165(9) 0.0433(12) 0.0296(11) 0.0048(9) -0.0002(7) 0.0008(8)
O5 0.0139(9) 0.0505(13) 0.0333(11) 0.0088(10) -0.0039(8) 0.0000(9)
O3 0.0159(9) 0.0488(13) 0.0274(10) 0.0058(10) -0.0002(8) -0.0007(8)
O2 0.0149(9) 0.0538(14) 0.0340(11) 0.0142(10) 0.0038(8) 0.0049(9)
C1 0.0121(11) 0.0304(14) 0.0260(14) -0.0049(11) 0.0025(10) 0.0012(10)
C2 0.0120(11) 0.0278(13) 0.0269(13) -0.0050(11) -0.0024(10) 0.0017(9)
C3 0.0122(12) 0.0469(18) 0.0260(14) -0.0035(12) -0.0037(10) 0.0013(11)
C4 0.0141(14) 0.095(3) 0.0262(15) 0.0002(17) 0.0033(11) 0.0041(16)
C6 0.0127(13) 0.104(3) 0.0274(15) -0.0007(19) -0.0010(11) 0.0062(16)
C8 0.0168(12) 0.0393(16) 0.0240(14) -0.0048(12) -0.0041(11) 0.0005(11)
C7 0.0117(11) 0.0479(18) 0.0274(14) -0.0042(13) 0.0009(10) 0.0026(11)
C5 0.0161(14) 0.130(4) 0.0238(16) 0.007(2) -0.0021(12) 0.0058(19)
O6 0.0378(13) 0.0368(13) 0.0379(13) 0.0219(9) -0.0091(10) -0.0031(10)
N1 0.0191(13) 0.175(4) 0.0213(13) 0.000(2) 0.0000(10) 0.004(2)

loop_
_atom_type_symbol
_atom_type_description
_atom_type_scat_dispersion_real
_atom_type_scat_dispersion_imag
_atom_type_scat_source
C C 0.0037 0.0017 'International Tables Vol C Tables 4.2.6.8 and 6.1.1.4'
H H 0.0000 0.0000 'International Tables Vol C Tables 4.2.6.8 and 6.1.1.4'
Fe Fe 0.3621 0.8896 'International Tables Vol C Tables 4.2.6.8 and 6.1.1.4'
N N 0.0070 0.0034 'International Tables Vol C Tables 4.2.6.8 and 6.1.1.4'
O O 0.0123 0.0065 'International Tables Vol C Tables 4.2.6.8 and 6.1.1.4'

loop_
_geom_angle_atom_site_label_1
_geom_angle_atom_site_label_2
_geom_angle_atom_site_label_3
_geom_angle
_geom_angle_site_symmetry_1
_geom_angle_site_symmetry_3
O1 Fe1 O4 96.57(8) . 2_565
O1 Fe1 O5 93.19(9) . 21_455
O1 Fe1 O3 97.23(8) . 15_656
O1 Fe1 O2 93.59(9) . .
O1 Fe1 O6 179.16(12) . .
O4 Fe1 O3 166.13(7) 2_565 15_656
O4 Fe1 O6 83.17(9) 2_565 .
O5 Fe1 O4 89.80(9) 21_455 2_565
O5 Fe1 O3 90.79(9) 21_455 15_656
O5 Fe1 O6 86.02(10) 21_455 .
O3 Fe1 O6 83.05(9) 15_656 .
O2 Fe1 O4 89.69(10) . 2_565
O2 Fe1 O5 173.22(8) . 21_455
O2 Fe1 O3 88.10(9) . 15_656
O2 Fe1 O6 87.21(9) . .
Fe1 O1 Fe1 119.985(4) . 15_656
Fe1 O1 Fe1 119.985(4) 16_665 15_656
Fe1 O1 Fe1 119.985(4) . 16_665
C2 O4 Fe1 130.17(17) . 4_645
C2 O5 Fe1 134.67(18) . 21
C1 O3 Fe1 129.58(17) . 16_665
C1 O2 Fe1 136.50(18) . .
O3 C1 O2 125.5(2) . .
O3 C1 C7 118.7(2) . .
O2 C1 C7 115.8(3) . .
O4 C2 O5 126.4(2) . .
O4 C2 C3 117.9(2) . .
O5 C2 C3 115.6(2) . .
C4 C3 C2 117.9(2) . .
C4 C3 C8 120.2(2) . .
C8 C3 C2 121.9(2) . .
C3 C4 C5 119.4(3) . .
C5 C6 C7 120.0(3) . .
C3 C8 C7 120.0(3) . .
C6 C7 C1 117.6(2) . .
C6 C7 C8 119.6(3) . .
C8 C7 C1 122.8(3) . .
C4 C5 N1 123.1(3) . .
C6 C5 C4 120.6(3) . .
C6 C5 N1 116.2(3) . .
N1 N1 C5 114.4(3) 9_755 .

loop_
_geom_bond_atom_site_label_1
_geom_bond_atom_site_label_2
_geom_bond_distance
_geom_bond_site_symmetry_2
Fe1 O1 1.9177(3) .
Fe1 O4 2.019(2) 2_565
Fe1 O5 2.0176(19) 21_455
Fe1 O3 2.031(2) 15_656
Fe1 O2 2.0007(18) .
Fe1 O6 2.0467(19) .
O4 C2 1.244(3) .
O5 C2 1.249(4) .
O3 C1 1.244(3) .
O2 C1 1.255(3) .
C1 C7 1.492(4) .
C2 C3 1.509(3) .
C3 C4 1.376(4) .
C3 C8 1.385(4) .
C4 C5 1.391(4) .
C6 C7 1.381(4) .
C6 C5 1.374(4) .
C8 C7 1.394(4) .
C5 N1 1.434(4) .
N1 N1 1.192(5) 9_755

loop_
_platon_squeeze_void_nr
_platon_squeeze_void_average_x
_platon_squeeze_void_average_y
_platon_squeeze_void_average_z
_platon_squeeze_void_volume
_platon_squeeze_void_count_electrons
_platon_squeeze_void_content
1 -0.062 -0.046 -0.045 6055 993 '24 C3H7NO'

loop_
_twin_individual_id
_twin_individual_mass_fraction_refined
1 0.99276
2 0.00724
